data_4501224
loop_
_publ_author_name
'Lin, Zu-Jin'
'Liu, Tian-Fu'
'Zhao, Xiu-Ling'
'L\"u, Jian'
'Cao, Rong'

_publ_section_title
;
 Designed 4,8-Connected Metal--Organic Frameworks Based on Tetrapodal
 Octacarboxylate Ligands
;
_journal_issue 10
_journal_name_full 'Crystal Growth &amp; Design'
_journal_page_first 4284
_journal_paper_doi 10.1021/cg200919m
_journal_volume 11
_journal_year 2011
_chemical_formula_sum 'C37 H20 O24 Zn4'
_chemical_formula_weight 1110.01
_chemical_name_systematic
; 
 ? 
;
_space_group_IT_number 57
_symmetry_cell_setting orthorhombic
_symmetry_space_group_name_Hall '-P 2c 2b'
_symmetry_space_group_name_H-M 'P b c m'
_atom_sites_solution_hydrogens geom
_atom_sites_solution_primary direct
_atom_sites_solution_secondary difmap
_audit_creation_method SHELXL-97
_cell_angle_alpha 90.00
_cell_angle_beta 90.00
_cell_angle_gamma 90.00
_cell_formula_units_Z 4
_cell_length_a 12.4105(5)
_cell_length_b 26.2172(12)
_cell_length_c 26.2215(12)
_cell_measurement_reflns_used 22415
_cell_measurement_temperature 293(2)
_cell_measurement_theta_max 27.4835
_cell_measurement_theta_min 3.2031
_cell_volume 8531.7(7)
_computing_cell_refinement 'CrystalClear (Rigaku/MSC Inc., 2005)'
_computing_data_collection 'CrystalClear (Rigaku/MSC Inc., 2005)'
_computing_data_reduction 'CrystalClear (Rigaku/MSC Inc., 2005)'
_computing_structure_refinement 'SHELXL-97 (Sheldrick, 1997)'
_computing_structure_solution 'SHELXS-97 (Sheldrick, 1990)'
_diffrn_ambient_temperature 293(2)
_diffrn_detector_area_resol_mean 14.6306
_diffrn_measured_fraction_theta_full 0.985
_diffrn_measured_fraction_theta_max 0.985
_diffrn_measurement_device_type 'Mercury70 (2x2 bin mode)'
_diffrn_measurement_method CCD_Profile_fitting
_diffrn_radiation_monochromator graphite
_diffrn_radiation_source 'fine-focus sealed tube'
_diffrn_radiation_type MoK\a
_diffrn_radiation_wavelength 0.71073
_diffrn_reflns_av_R_equivalents 0.0520
_diffrn_reflns_av_sigmaI/netI 0.0319
_diffrn_reflns_limit_h_max 16
_diffrn_reflns_limit_h_min -16
_diffrn_reflns_limit_k_max 30
_diffrn_reflns_limit_k_min -33
_diffrn_reflns_limit_l_max 34
_diffrn_reflns_limit_l_min -33
_diffrn_reflns_number 66227
_diffrn_reflns_theta_full 27.49
_diffrn_reflns_theta_max 27.49
_diffrn_reflns_theta_min 2.80
_exptl_absorpt_coefficient_mu 1.156
_exptl_absorpt_correction_T_max 0.8189
_exptl_absorpt_correction_T_min 0.6877
_exptl_absorpt_correction_type multi-scan
_exptl_crystal_colour colourless
_exptl_crystal_density_diffrn 0.864
_exptl_crystal_density_method 'not measured'
_exptl_crystal_description block
_exptl_crystal_F_000 2216
_exptl_crystal_size_max 0.35
_exptl_crystal_size_mid 0.20
_exptl_crystal_size_min 0.18
_platon_squeeze_details
;
;
_refine_diff_density_max 1.401
_refine_diff_density_min -0.651
_refine_diff_density_rms 0.184
_refine_ls_extinction_method none
_refine_ls_goodness_of_fit_ref 1.144
_refine_ls_hydrogen_treatment constr
_refine_ls_matrix_type full
_refine_ls_number_parameters 277
_refine_ls_number_reflns 10222
_refine_ls_number_restraints 0
_refine_ls_restrained_S_all 1.144
_refine_ls_R_factor_all 0.0829
_refine_ls_R_factor_gt 0.0761
_refine_ls_shift/su_max 0.000
_refine_ls_shift/su_mean 0.000
_refine_ls_structure_factor_coef Fsqd
_refine_ls_weighting_details 'calc w=1/[\s^2^(Fo^2^)+(0.1659P)^2^+6.0418P] where P=(Fo^2^+2Fc^2^)/3'
_refine_ls_weighting_scheme calc
_refine_ls_wR_factor_gt 0.2367
_refine_ls_wR_factor_ref 0.2488
_reflns_number_gt 9244
_reflns_number_total 10222
_reflns_threshold_expression >2sigma(I)
_cod_data_source_file cg200919m_si_002.cif
_cod_data_source_block Zn
_cod_depositor_comments
;
The following automatic conversions were performed:

'_symmetry_cell_setting' value 'Orthorhombic' changed to
'orthorhombic' according to
/home/saulius/struct/CIF-dictionaries/cif_core.dic dictionary named
'cif_core.dic' version 2.4.1 from
2010-06-29.

'_exptl_absorpt_correction_type' value 'Multi-Scan'
changed to 'multi-scan' according to
/home/saulius/struct/CIF-dictionaries/cif_core.dic dictionary named
'cif_core.dic' version 2.4.1 from 2010-06-29.

Automatic conversion script
Id: cif_fix_values 1715 2011-07-08 13:25:40Z adriana 
;
_cod_original_sg_symbol_H-M Pbcm
_cod_database_code 4501224

loop_
_symmetry_equiv_pos_as_xyz
'x, y, z'
'-x, -y, z+1/2'
'x, -y+1/2, -z'
'-x, y+1/2, -z+1/2'
'-x, -y, -z'
'x, y, -z-1/2'
'-x, y-1/2, z'
'x, -y-1/2, z-1/2'

loop_
_atom_site_label
_atom_site_type_symbol
_atom_site_fract_x
_atom_site_fract_y
_atom_site_fract_z
_atom_site_U_iso_or_equiv
_atom_site_adp_type
_atom_site_occupancy
_atom_site_symmetry_multiplicity
_atom_site_calc_flag
_atom_site_refinement_flags
Zn1 Zn 1.15408(7) 0.22118(3) 0.2500 0.0389(2) Uani 1 2 d S
Zn2 Zn 0.98713(7) 0.30297(3) 0.2500 0.0384(2) Uani 1 2 d S
Zn3 Zn 0.08194(4) -0.00688(2) 0.04080(3) 0.04081(18) Uani 1 1 d .
C1 C 0.9652(5) 0.2140(3) 0.1801(3) 0.0598(16) Uani 1 1 d .
C2 C 0.9034(5) 0.1893(3) 0.1379(2) 0.0547(14) Uani 1 1 d .
C3 C 0.8127(5) 0.2145(3) 0.1190(3) 0.0566(15) Uani 1 1 d .
H3 H 0.7893 0.2448 0.1337 0.068 Uiso 1 1 calc R
C4 C 0.7568(5) 0.1928(2) 0.0770(3) 0.0548(14) Uani 1 1 d .
C5 C 0.7904(5) 0.1466(2) 0.0570(2) 0.0529(14) Uani 1 1 d .
H5 H 0.7529 0.1317 0.0301 0.063 Uiso 1 1 calc R
C6 C 0.8809(5) 0.1224(2) 0.0774(3) 0.0508(13) Uani 1 1 d .
C7 C 0.9364(5) 0.1434(3) 0.1172(3) 0.0576(15) Uani 1 1 d .
H7 H 0.9965 0.1268 0.1304 0.069 Uiso 1 1 calc R
C8 C 0.9211(4) 0.0737(2) 0.0518(3) 0.0520(13) Uani 1 1 d .
C9 C 0.6156(5) 0.2053(2) 0.0164(2) 0.0513(13) Uani 1 1 d .
H9A H 0.5714 0.1759 0.0247 0.062 Uiso 1 1 calc R
H9B H 0.6649 0.1959 -0.0107 0.062 Uiso 1 1 calc R
C10 C 0.5451(5) 0.2500 0.0000 0.0441(16) Uani 1 2 d S
C11 C 0.4738(4) 0.2325(2) -0.0447(2) 0.0492(12) Uani 1 1 d .
H11A H 0.4247 0.2596 -0.0546 0.059 Uiso 1 1 calc R
H11B H 0.5180 0.2237 -0.0739 0.059 Uiso 1 1 calc R
C12 C 0.3336(5) 0.1709(2) -0.0575(2) 0.0517(13) Uani 1 1 d .
C13 C 0.3030(5) 0.1916(3) -0.1040(2) 0.0548(14) Uani 1 1 d .
H13 H 0.3407 0.2188 -0.1181 0.066 Uiso 1 1 calc R
C14 C 0.2137(5) 0.1705(3) -0.1294(2) 0.0552(14) Uani 1 1 d .
C15 C 0.1584(5) 0.1294(3) -0.1088(3) 0.0598(15) Uani 1 1 d .
H15 H 0.0994 0.1157 -0.1259 0.072 Uiso 1 1 calc R
C16 C 0.1913(5) 0.1085(2) -0.0622(3) 0.0568(14) Uani 1 1 d .
C17 C 0.2793(5) 0.1289(2) -0.0368(3) 0.0560(14) Uani 1 1 d .
H17 H 0.3021 0.1149 -0.0061 0.067 Uiso 1 1 calc R
C18 C 0.1719(5) 0.1945(3) -0.1777(2) 0.0558(14) Uani 1 1 d .
C19 C 0.1289(5) 0.0656(3) -0.0384(3) 0.0582(15) Uani 1 1 d .
O1W O 1.2573(7) 0.1634(4) 0.2500 0.119(4) Uani 1 2 d S
O2W O 0.8812(9) 0.3594(4) 0.2500 0.139(5) Uani 1 2 d S
O3 O 1.0485(4) 0.1944(2) 0.19612(18) 0.0638(12) Uani 1 1 d .
O4 O 0.9256(4) 0.2563(2) 0.1966(2) 0.0757(7) Uani 1 1 d .
O5 O 1.0001(4) 0.0519(2) 0.0729(2) 0.0757(7) Uani 1 1 d .
O6 O 0.8750(4) 0.06057(19) 0.0119(2) 0.0678(13) Uani 1 1 d .
O7 O 0.6744(4) 0.22205(19) 0.0606(2) 0.0731(16) Uani 1 1 d .
O8 O 0.4154(4) 0.1895(2) -0.02777(19) 0.0696(14) Uani 1 1 d .
O9 O 0.2164(4) 0.23303(19) -0.19426(17) 0.0611(11) Uani 1 1 d .
O10 O 0.0906(4) 0.1725(2) -0.1973(2) 0.0757(7) Uani 1 1 d .
O11 O 0.0426(5) 0.0533(2) -0.0602(2) 0.0757(7) Uani 1 1 d .
O12 O 0.1669(5) 0.0450(2) 0.0016(2) 0.0757(7) Uani 1 1 d .
O13W O 0.1839(5) -0.0273(2) 0.0947(2) 0.0866(18) Uani 1 1 d .

loop_
_atom_site_aniso_label
_atom_site_aniso_U_11
_atom_site_aniso_U_22
_atom_site_aniso_U_33
_atom_site_aniso_U_23
_atom_site_aniso_U_13
_atom_site_aniso_U_12
Zn1 0.0348(4) 0.0458(5) 0.0361(4) 0.000 0.000 0.0074(3)
Zn2 0.0356(4) 0.0432(5) 0.0363(4) 0.000 0.000 0.0076(3)
Zn3 0.0383(3) 0.0374(3) 0.0467(4) 0.0002(2) -0.0119(2) -0.0013(2)
C1 0.049(3) 0.071(4) 0.059(4) -0.009(3) -0.011(3) 0.000(3)
C2 0.049(3) 0.063(4) 0.052(3) -0.009(3) -0.008(3) 0.002(3)
C3 0.051(3) 0.059(3) 0.060(3) -0.017(3) -0.013(3) 0.006(3)
C4 0.052(3) 0.052(3) 0.060(3) -0.012(3) -0.016(3) 0.010(3)
C5 0.046(3) 0.052(3) 0.060(3) -0.014(3) -0.017(3) 0.011(2)
C6 0.045(3) 0.048(3) 0.060(3) -0.014(3) -0.008(2) 0.005(2)
C7 0.051(3) 0.068(4) 0.054(3) -0.006(3) -0.013(3) 0.009(3)
C8 0.044(3) 0.043(3) 0.069(4) -0.010(3) -0.007(3) 0.007(2)
C9 0.045(3) 0.048(3) 0.061(3) -0.013(2) -0.016(2) 0.005(2)
C10 0.031(3) 0.051(4) 0.050(4) 0.002(3) 0.000 0.000
C11 0.043(2) 0.053(3) 0.052(3) 0.015(3) -0.008(2) -0.011(2)
C12 0.047(3) 0.056(3) 0.052(3) 0.016(3) -0.012(2) -0.015(2)
C13 0.048(3) 0.059(3) 0.057(3) 0.020(3) -0.011(3) -0.013(3)
C14 0.052(3) 0.066(4) 0.047(3) 0.010(3) -0.009(2) -0.008(3)
C15 0.051(3) 0.062(4) 0.067(4) 0.005(3) -0.012(3) -0.015(3)
C16 0.060(3) 0.048(3) 0.062(4) 0.005(3) -0.003(3) -0.012(3)
C17 0.059(3) 0.050(3) 0.059(3) 0.017(3) -0.012(3) -0.011(3)
C18 0.059(3) 0.065(4) 0.043(3) 0.009(3) -0.011(3) 0.001(3)
C19 0.054(3) 0.057(3) 0.064(4) -0.005(3) -0.003(3) -0.017(3)
O1W 0.063(5) 0.079(6) 0.216(13) 0.000 0.000 0.032(4)
O2W 0.085(6) 0.066(6) 0.266(16) 0.000 0.000 0.038(5)
O3 0.054(2) 0.085(3) 0.053(2) -0.013(2) -0.013(2) -0.009(2)
O4 0.0748(15) 0.0690(16) 0.0833(17) -0.0014(12) -0.0202(13) -0.0046(11)
O5 0.0748(15) 0.0690(16) 0.0833(17) -0.0014(12) -0.0202(13) -0.0046(11)
O6 0.074(3) 0.057(3) 0.073(3) -0.024(2) -0.014(2) 0.013(2)
O7 0.062(3) 0.074(3) 0.084(3) -0.037(3) -0.035(3) 0.032(2)
O8 0.068(3) 0.072(3) 0.069(3) 0.031(2) -0.031(2) -0.034(2)
O9 0.062(2) 0.076(3) 0.045(2) 0.010(2) -0.007(2) 0.009(2)
O10 0.0748(15) 0.0690(16) 0.0833(17) -0.0014(12) -0.0202(13) -0.0046(11)
O11 0.0748(15) 0.0690(16) 0.0833(17) -0.0014(12) -0.0202(13) -0.0046(11)
O12 0.0748(15) 0.0690(16) 0.0833(17) -0.0014(12) -0.0202(13) -0.0046(11)
O13W 0.088(4) 0.090(4) 0.082(4) 0.009(3) -0.046(3) 0.007(3)

loop_
_atom_type_symbol
_atom_type_description
_atom_type_scat_dispersion_real
_atom_type_scat_dispersion_imag
_atom_type_scat_source
C C 0.0033 0.0016 'International Tables Vol C Tables 4.2.6.8 and 6.1.1.4'
O O 0.0106 0.0060 'International Tables Vol C Tables 4.2.6.8 and 6.1.1.4'
Zn Zn 0.2839 1.4301 'International Tables Vol C Tables 4.2.6.8 and 6.1.1.4'
H H 0.0000 0.0000 'International Tables Vol C Tables 4.2.6.8 and 6.1.1.4'

loop_
_geom_angle_atom_site_label_1
_geom_angle_atom_site_label_2
_geom_angle_atom_site_label_3
_geom_angle
_geom_angle_site_symmetry_1
_geom_angle_site_symmetry_3
O1W Zn1 O9 101.8(3) . 8_666
O1W Zn1 O9 101.8(3) . 3_655
O9 Zn1 O9 91.3(3) 8_666 3_655
O1W Zn1 O3 98.7(3) . .
O9 Zn1 O3 159.3(2) 8_666 .
O9 Zn1 O3 87.2(2) 3_655 .
O1W Zn1 O3 98.7(3) . 6_556
O9 Zn1 O3 87.2(2) 8_666 6_556
O9 Zn1 O3 159.3(2) 3_655 6_556
O3 Zn1 O3 87.1(3) . 6_556
O1W Zn1 Zn2 176.2(3) . .
O9 Zn1 Zn2 80.81(15) 8_666 .
O9 Zn1 Zn2 80.81(15) 3_655 .
O3 Zn1 Zn2 78.60(15) . .
O3 Zn1 Zn2 78.60(15) 6_556 .
O2W Zn2 O10 100.8(3) . 8_666
O2W Zn2 O10 100.8(3) . 3_655
O10 Zn2 O10 87.8(4) 8_666 3_655
O2W Zn2 O4 101.7(3) . .
O10 Zn2 O4 157.5(2) 8_666 .
O10 Zn2 O4 87.6(2) 3_655 .
O2W Zn2 O4 101.7(3) . 6_556
O10 Zn2 O4 87.6(2) 8_666 6_556
O10 Zn2 O4 157.5(2) 3_655 6_556
O4 Zn2 O4 88.3(3) . 6_556
O2W Zn2 Zn1 177.6(4) . .
O10 Zn2 Zn1 77.52(17) 8_666 .
O10 Zn2 Zn1 77.52(17) 3_655 .
O4 Zn2 Zn1 79.98(16) . .
O4 Zn2 Zn1 79.98(16) 6_556 .
O13W Zn3 O12 102.3(2) . .
O13W Zn3 O5 103.3(2) . 1_455
O12 Zn3 O5 87.7(2) . 1_455
O13W Zn3 O11 98.4(2) . 5
O12 Zn3 O11 159.2(2) . 5
O5 Zn3 O11 88.3(2) 1_455 5
O13W Zn3 O6 97.5(2) . 5_655
O12 Zn3 O6 89.1(2) . 5_655
O5 Zn3 O6 159.2(2) 1_455 5_655
O11 Zn3 O6 87.4(2) 5 5_655
O13W Zn3 Zn3 171.07(19) . 5
O12 Zn3 Zn3 84.77(15) . 5
O5 Zn3 Zn3 82.20(15) 1_455 5
O11 Zn3 Zn3 74.48(16) 5 5
O6 Zn3 Zn3 77.05(15) 5_655 5
O3 C1 O4 124.5(6) . .
O3 C1 C2 120.3(6) . .
O4 C1 C2 115.2(6) . .
C7 C2 C3 120.8(6) . .
C7 C2 C1 121.0(6) . .
C3 C2 C1 118.2(6) . .
C2 C3 C4 118.7(6) . .
C2 C3 H3 120.7 . .
C4 C3 H3 120.7 . .
O7 C4 C5 127.2(5) . .
O7 C4 C3 113.0(5) . .
C5 C4 C3 119.8(5) . .
C4 C5 C6 119.6(5) . .
C4 C5 H5 120.2 . .
C6 C5 H5 120.2 . .
C7 C6 C5 121.0(6) . .
C7 C6 C8 120.5(5) . .
C5 C6 C8 118.4(5) . .
C6 C7 C2 120.1(6) . .
C6 C7 H7 120.0 . .
C2 C7 H7 120.0 . .
O6 C8 O5 127.1(6) . .
O6 C8 C6 116.8(5) . .
O5 C8 C6 116.1(6) . .
O7 C9 C10 106.4(4) . .
O7 C9 H9A 110.4 . .
C10 C9 H9A 110.4 . .
O7 C9 H9B 110.4 . .
C10 C9 H9B 110.4 . .
H9A C9 H9B 108.6 . .
C9 C10 C9 110.0(6) 3 .
C9 C10 C11 110.1(3) 3 .
C9 C10 C11 108.4(3) . .
C9 C10 C11 108.4(3) 3 3
C9 C10 C11 110.1(3) . 3
C11 C10 C11 109.7(6) . 3
O8 C11 C10 107.1(4) . .
O8 C11 H11A 110.3 . .
C10 C11 H11A 110.3 . .
O8 C11 H11B 110.3 . .
C10 C11 H11B 110.3 . .
H11A C11 H11B 108.5 . .
O8 C12 C13 124.4(5) . .
O8 C12 C17 114.5(5) . .
C13 C12 C17 121.1(5) . .
C12 C13 C14 118.6(5) . .
C12 C13 H13 120.7 . .
C14 C13 H13 120.7 . .
C15 C14 C13 120.7(6) . .
C15 C14 C18 118.8(6) . .
C13 C14 C18 120.4(6) . .
C14 C15 C16 120.0(6) . .
C14 C15 H15 120.0 . .
C16 C15 H15 120.0 . .
C17 C16 C15 119.8(6) . .
C17 C16 C19 119.7(6) . .
C15 C16 C19 120.4(6) . .
C16 C17 C12 119.8(6) . .
C16 C17 H17 120.1 . .
C12 C17 H17 120.1 . .
O9 C18 O10 125.8(6) . .
O9 C18 C14 119.0(6) . .
O10 C18 C14 115.1(6) . .
O11 C19 O12 125.7(6) . .
O11 C19 C16 116.2(6) . .
O12 C19 C16 118.1(6) . .
C1 O3 Zn1 129.1(5) . .
C1 O4 Zn2 127.8(4) . .
C8 O5 Zn3 123.4(5) . 1_655
C8 O6 Zn3 129.8(4) . 5_655
C4 O7 C9 117.9(5) . .
C12 O8 C11 119.0(4) . .
C18 O9 Zn1 124.4(4) . 3_455
C18 O10 Zn2 130.3(5) . 3_455
C19 O11 Zn3 133.5(5) . 5
C19 O12 Zn3 121.1(4) . .

loop_
_geom_bond_atom_site_label_1
_geom_bond_atom_site_label_2
_geom_bond_distance
_geom_bond_site_symmetry_2
Zn1 O1W 1.983(8) .
Zn1 O9 2.043(4) 8_666
Zn1 O9 2.043(4) 3_655
Zn1 O3 2.051(4) .
Zn1 O3 2.051(4) 6_556
Zn1 Zn2 2.9818(11) .
Zn2 O2W 1.979(8) .
Zn2 O10 1.993(5) 8_666
Zn2 O10 1.993(5) 3_655
Zn2 O4 2.011(6) .
Zn2 O4 2.011(6) 6_556
Zn3 O13W 1.972(5) .
Zn3 O12 2.005(6) .
Zn3 O5 2.029(6) 1_455
Zn3 O11 2.033(6) 5
Zn3 O6 2.043(4) 5_655
Zn3 Zn3 2.9741(11) 5
C1 O3 1.228(8) .
C1 O4 1.288(9) .
C1 C2 1.493(8) .
C2 C7 1.381(9) .
C2 C3 1.396(9) .
C3 C4 1.419(8) .
C3 H3 0.9300 .
C4 O7 1.349(7) .
C4 C5 1.386(8) .
C5 C6 1.395(8) .
C5 H5 0.9300 .
C6 C7 1.367(8) .
C6 C8 1.527(8) .
C7 H7 0.9300 .
C8 O6 1.242(8) .
C8 O5 1.262(8) .
C9 O7 1.437(7) .
C9 C10 1.526(7) .
C9 H9A 0.9700 .
C9 H9B 0.9700 .
C10 C9 1.526(7) 3
C10 C11 1.539(7) .
C10 C11 1.539(7) 3
C11 O8 1.412(7) .
C11 H11A 0.9700 .
C11 H11B 0.9700 .
C12 O8 1.370(7) .
C12 C13 1.387(8) .
C12 C17 1.400(8) .
C13 C14 1.405(8) .
C13 H13 0.9300 .
C14 C15 1.388(9) .
C14 C18 1.506(8) .
C15 C16 1.399(9) .
C15 H15 0.9300 .
C16 C17 1.387(8) .
C16 C19 1.501(8) .
C17 H17 0.9300 .
C18 O9 1.230(8) .
C18 O10 1.270(8) .
C19 O11 1.256(8) .
C19 O12 1.270(9) .
O5 Zn3 2.029(6) 1_655
O6 Zn3 2.043(4) 5_655
O9 Zn1 2.043(4) 3_455
O10 Zn2 1.993(5) 3_455
O11 Zn3 2.033(6) 5

loop_
_platon_squeeze_void_nr
_platon_squeeze_void_average_x
_platon_squeeze_void_average_y
_platon_squeeze_void_average_z
_platon_squeeze_void_volume
_platon_squeeze_void_count_electrons
1 0.451 -0.023 0.003 5443.4 3773.5
